data_4128429
loop_
_publ_author_name
'Hirscher, Nathanael A.'
'Perez Sierra, Danny'
'Agapie, Theodor'

_publ_section_title
;
 Robust Chromium Precursors for Catalysis: Isolation and Structure of a
 Single-Component Ethylene Tetramerization Precatalyst.
;
_journal_issue 14
_journal_name_full 'Journal of the American Chemical Society'
_journal_page_first 6022
_journal_page_last 6029
_journal_paper_doi 10.1021/jacs.9b01387
_journal_volume 141
_journal_year 2019
_chemical_formula_moiety 'C42 H39 Cr O3'
_chemical_formula_sum 'C42 H39 Cr O3'
_chemical_formula_weight 643.73
_space_group_crystal_system triclinic
_space_group_IT_number 2
_space_group_name_Hall '-P 1'
_space_group_name_H-M_alt 'P -1'
_atom_sites_solution_hydrogens geom
_atom_sites_solution_primary dual
_audit_creation_date 2018-07-23
_audit_creation_method
;
Olex2 1.2
(compiled 2018.05.29 svn.r3508 for OlexSys, GUI svn.r5506)
;
_cell_angle_alpha 95.481(2)
_cell_angle_beta 102.260(2)
_cell_angle_gamma 115.318(2)
_cell_formula_units_Z 2
_cell_length_a 10.7286(4)
_cell_length_b 11.7519(4)
_cell_length_c 15.0753(5)
_cell_measurement_reflns_used 9944
_cell_measurement_temperature 100(2)
_cell_measurement_theta_max 68.36
_cell_measurement_theta_min 3.07
_cell_volume 1641.19(11)
_computing_cell_refinement 'SAINT V8.38A (?, 2016)'
_computing_data_reduction 'SAINT V8.38A (?, 2016)'
_computing_molecular_graphics 'Olex2 (Dolomanov et al., 2009)'
_computing_publication_material 'Olex2 (Dolomanov et al., 2009)'
_computing_structure_refinement 'ShelXL (Sheldrick, 2015)'
_computing_structure_solution 'XT (Sheldrick, 2015)'
_diffrn_ambient_temperature 99.97
_diffrn_measured_fraction_theta_full 0.995
_diffrn_measured_fraction_theta_max 0.983
_diffrn_measurement_device_type 'Bruker APEX-II CCD'
_diffrn_measurement_method '\f and \w scans'
_diffrn_radiation_type CuK\a
_diffrn_radiation_wavelength 1.54178
_diffrn_reflns_av_R_equivalents 0.0679
_diffrn_reflns_av_unetI/netI 0.0454
_diffrn_reflns_Laue_measured_fraction_full 0.995
_diffrn_reflns_Laue_measured_fraction_max 0.983
_diffrn_reflns_limit_h_max 12
_diffrn_reflns_limit_h_min -12
_diffrn_reflns_limit_k_max 14
_diffrn_reflns_limit_k_min -14
_diffrn_reflns_limit_l_max 18
_diffrn_reflns_limit_l_min -18
_diffrn_reflns_number 44667
_diffrn_reflns_point_group_measured_fraction_full 0.995
_diffrn_reflns_point_group_measured_fraction_max 0.983
_diffrn_reflns_theta_full 67.679
_diffrn_reflns_theta_max 69.435
_diffrn_reflns_theta_min 3.069
_diffrn_standards_number 0
_exptl_absorpt_coefficient_mu 3.170
_exptl_absorpt_correction_T_max 0.7532
_exptl_absorpt_correction_T_min 0.6362
_exptl_absorpt_correction_type multi-scan
_exptl_absorpt_process_details
'SADABS-2016/2 (Bruker,2016/2) was used for absorption correction. wR2(int) was 0.0879 before and 0.0739 after correction. The Ratio of minimum to maximum transmission is 0.8447. The \l/2 correction factor is Not present.'
_exptl_crystal_colour yellow
_exptl_crystal_density_diffrn 1.303
_exptl_crystal_description plate
_exptl_crystal_F_000 678
_exptl_crystal_size_max 0.166
_exptl_crystal_size_mid 0.14
_exptl_crystal_size_min 0.086
_refine_diff_density_max 0.300
_refine_diff_density_min -0.472
_refine_diff_density_rms 0.059
_refine_ls_extinction_method none
_refine_ls_goodness_of_fit_ref 1.041
_refine_ls_hydrogen_treatment constr
_refine_ls_matrix_type full
_refine_ls_number_parameters 415
_refine_ls_number_reflns 6047
_refine_ls_number_restraints 0
_refine_ls_restrained_S_all 1.041
_refine_ls_R_factor_all 0.0685
_refine_ls_R_factor_gt 0.0493
_refine_ls_shift/su_max 0.000
_refine_ls_shift/su_mean 0.000
_refine_ls_structure_factor_coef Fsqd
_refine_ls_weighting_details 'w=1/[\s^2^(Fo^2^)+(0.0265P)^2^+2.4140P] where P=(Fo^2^+2Fc^2^)/3'
_refine_ls_weighting_scheme calc
_refine_ls_wR_factor_gt 0.0983
_refine_ls_wR_factor_ref 0.1061
_reflns_Friedel_coverage 0.000
_reflns_number_gt 4956
_reflns_number_total 6047
_reflns_threshold_expression 'I > 2\s(I)'
_cod_data_source_file ja9b01387_si_001.cif
_cod_data_source_block p17354
_cod_original_cell_volume 1641.19(10)
_cod_database_code 4128429
_shelx_shelxl_version_number 2017/1
_shelx_space_group_comment
;
The symmetry employed for this shelxl refinement is uniquely defined
by the following loop, which should always be used as a source of
symmetry information in preference to the above space-group names.
They are only intended as comments.
;
_shelx_estimated_absorpt_t_max 0.772
_shelx_estimated_absorpt_t_min 0.621
_olex2_refinement_description
;
1. Fixed Uiso
 At 1.2 times of:
  All C(H) groups, All C(H,H) groups
2.a Secondary CH2 refined with riding coordinates:
 C9(H9A,H9B), C10(H10A,H10B), C22(H22A,H22B), C23(H23A,H23B), C35(H35A,H35B),
 C36(H36A,H36B)
2.b Aromatic/amide H refined with riding coordinates:
 C4(H4), C5(H5), C6(H6), C7(H7), C12(H12), C13(H13), C14(H14), C15(H15),
 C16(H16), C17(H17), C18(H18), C19(H19), C20(H20), C25(H25), C26(H26), C27(H27),
  C28(H28), C29(H29), C30(H30), C31(H31), C32(H32), C33(H33), C38(H38),
 C39(H39), C40(H40), C41(H41), C42(H42)
;
_olex2_submission_special_instructions 'No special instructions were received'

loop_
_space_group_symop_operation_xyz
'x, y, z'
'-x, -y, -z'

loop_
_atom_site_label
_atom_site_type_symbol
_atom_site_fract_x
_atom_site_fract_y
_atom_site_fract_z
_atom_site_U_iso_or_equiv
_atom_site_adp_type
_atom_site_occupancy
_atom_site_site_symmetry_order
_atom_site_calc_flag
_atom_site_refinement_flags_posn
Cr1 Cr 0.81615(5) 0.60777(4) 0.24320(3) 0.01791(12) Uani 1 1 d .
O1 O 0.95106(19) 0.51597(17) 0.23816(11) 0.0213(4) Uani 1 1 d .
O2 O 0.76414(19) 0.54272(17) 0.36711(12) 0.0227(4) Uani 1 1 d .
O3 O 0.63359(18) 0.43572(16) 0.16046(11) 0.0209(4) Uani 1 1 d .
C1 C 0.8871(3) 0.6656(2) 0.13227(16) 0.0188(5) Uani 1 1 d .
C2 C 0.9703(3) 0.7626(2) 0.34319(17) 0.0209(6) Uani 1 1 d .
C3 C 0.6638(3) 0.6702(2) 0.22167(17) 0.0198(6) Uani 1 1 d .
C4 C 0.8395(3) 0.7266(3) 0.06749(17) 0.0234(6) Uani 1 1 d .
H4 H 0.770267 0.753104 0.076733 0.028 Uiso 1 1 calc R
C5 C 0.8902(3) 0.7496(3) -0.00973(18) 0.0259(6) Uani 1 1 d .
H5 H 0.856667 0.792457 -0.051728 0.031 Uiso 1 1 calc R
C6 C 0.9892(3) 0.7103(3) -0.02552(18) 0.0259(6) Uani 1 1 d .
H6 H 1.021442 0.723314 -0.079469 0.031 Uiso 1 1 calc R
C7 C 1.0414(3) 0.6518(2) 0.03759(17) 0.0235(6) Uani 1 1 d .
H7 H 1.110771 0.625816 0.027613 0.028 Uiso 1 1 calc R
C8 C 0.9915(3) 0.6310(2) 0.11614(17) 0.0194(6) Uani 1 1 d .
C9 C 1.0552(3) 0.5760(3) 0.18734(18) 0.0227(6) Uani 1 1 d .
H9A H 1.077134 0.511203 0.156748 0.027 Uiso 1 1 calc R
H9B H 1.145526 0.645001 0.230499 0.027 Uiso 1 1 calc R
C10 C 1.0121(3) 0.4762(3) 0.31756(18) 0.0255(6) Uani 1 1 d .
H10A H 0.947107 0.454529 0.357946 0.031 Uiso 1 1 calc R
H10B H 1.105397 0.548941 0.354099 0.031 Uiso 1 1 calc R
C11 C 1.0349(3) 0.3606(3) 0.28903(17) 0.0234(6) Uani 1 1 d .
C12 C 1.1720(3) 0.3760(3) 0.29260(19) 0.0317(7) Uani 1 1 d .
H12 H 1.252542 0.458952 0.314112 0.038 Uiso 1 1 calc R
C13 C 1.1909(4) 0.2702(4) 0.2648(2) 0.0413(8) Uani 1 1 d .
H13 H 1.284719 0.281093 0.267551 0.050 Uiso 1 1 calc R
C14 C 1.0758(4) 0.1496(3) 0.2332(2) 0.0423(9) Uani 1 1 d .
H14 H 1.089909 0.077853 0.213675 0.051 Uiso 1 1 calc R
C15 C 0.9395(4) 0.1331(3) 0.2299(2) 0.0396(8) Uani 1 1 d .
H15 H 0.859557 0.049721 0.208484 0.048 Uiso 1 1 calc R
C16 C 0.9195(3) 0.2388(3) 0.25794(18) 0.0299(7) Uani 1 1 d .
H16 H 0.825568 0.227163 0.255732 0.036 Uiso 1 1 calc R
C17 C 1.0832(3) 0.8742(3) 0.33355(18) 0.0257(6) Uani 1 1 d .
H17 H 1.098150 0.880152 0.273903 0.031 Uiso 1 1 calc R
C18 C 1.1740(3) 0.9763(3) 0.4077(2) 0.0334(7) Uani 1 1 d .
H18 H 1.248843 1.050775 0.398297 0.040 Uiso 1 1 calc R
C19 C 1.1557(3) 0.9697(3) 0.49569(19) 0.0346(7) Uani 1 1 d .
H19 H 1.217109 1.039799 0.546633 0.042 Uiso 1 1 calc R
C20 C 1.0475(3) 0.8605(3) 0.50857(19) 0.0290(6) Uani 1 1 d .
H20 H 1.035025 0.854722 0.568796 0.035 Uiso 1 1 calc R
C21 C 0.9568(3) 0.7589(3) 0.43372(18) 0.0239(6) Uani 1 1 d .
C22 C 0.8353(3) 0.6451(3) 0.44941(19) 0.0338(7) Uani 1 1 d .
H22A H 0.872612 0.613444 0.502179 0.041 Uiso 1 1 calc R
H22B H 0.765286 0.671411 0.465479 0.041 Uiso 1 1 calc R
C23 C 0.6184(3) 0.4555(3) 0.36457(18) 0.0257(6) Uani 1 1 d .
H23A H 0.569080 0.397705 0.302400 0.031 Uiso 1 1 calc R
H23B H 0.566670 0.506157 0.373633 0.031 Uiso 1 1 calc R
C24 C 0.6096(3) 0.3747(3) 0.43717(18) 0.0252(6) Uani 1 1 d .
C25 C 0.6982(3) 0.3168(3) 0.4556(2) 0.0327(7) Uani 1 1 d .
H25 H 0.769378 0.331174 0.423761 0.039 Uiso 1 1 calc R
C26 C 0.6847(3) 0.2384(3) 0.5195(2) 0.0382(8) Uani 1 1 d .
H26 H 0.745270 0.198398 0.530732 0.046 Uiso 1 1 calc R
C27 C 0.5828(4) 0.2184(3) 0.5671(2) 0.0389(8) Uani 1 1 d .
H27 H 0.574398 0.166043 0.611983 0.047 Uiso 1 1 calc R
C28 C 0.4942(4) 0.2743(3) 0.5494(2) 0.0394(8) Uani 1 1 d .
H28 H 0.424212 0.260964 0.582179 0.047 Uiso 1 1 calc R
C29 C 0.5061(3) 0.3507(3) 0.4837(2) 0.0316(7) Uani 1 1 d .
H29 H 0.442033 0.386986 0.470505 0.038 Uiso 1 1 calc R
C30 C 0.6784(3) 0.7925(3) 0.25356(17) 0.0226(6) Uani 1 1 d .
H30 H 0.768231 0.856551 0.293280 0.027 Uiso 1 1 calc R
C31 C 0.5663(3) 0.8235(3) 0.22923(19) 0.0267(6) Uani 1 1 d .
H31 H 0.580889 0.907932 0.251481 0.032 Uiso 1 1 calc R
C32 C 0.4330(3) 0.7316(3) 0.17246(19) 0.0281(6) Uani 1 1 d .
H32 H 0.356013 0.752491 0.156111 0.034 Uiso 1 1 calc R
C33 C 0.4133(3) 0.6091(3) 0.13988(18) 0.0255(6) Uani 1 1 d .
H33 H 0.322078 0.545185 0.101694 0.031 Uiso 1 1 calc R
C34 C 0.5281(3) 0.5795(3) 0.16334(17) 0.0212(6) Uani 1 1 d .
C35 C 0.5064(3) 0.4489(3) 0.12133(18) 0.0245(6) Uani 1 1 d .
H35A H 0.422093 0.381134 0.134389 0.029 Uiso 1 1 calc R
H35B H 0.487985 0.438679 0.053138 0.029 Uiso 1 1 calc R
C36 C 0.6349(3) 0.3249(3) 0.10846(18) 0.0256(6) Uani 1 1 d .
H36A H 0.727528 0.324373 0.134364 0.031 Uiso 1 1 calc R
H36B H 0.626238 0.332144 0.042787 0.031 Uiso 1 1 calc R
C37 C 0.5132(3) 0.2006(3) 0.11322(19) 0.0244(6) Uani 1 1 d .
C38 C 0.4013(3) 0.1257(3) 0.0347(2) 0.0324(7) Uani 1 1 d .
H38 H 0.404822 0.148831 -0.023704 0.039 Uiso 1 1 calc R
C39 C 0.2838(4) 0.0166(3) 0.0408(2) 0.0420(8) Uani 1 1 d .
H39 H 0.207082 -0.034181 -0.013451 0.050 Uiso 1 1 calc R
C40 C 0.2780(3) -0.0181(3) 0.1252(2) 0.0362(7) Uani 1 1 d .
H40 H 0.196588 -0.091842 0.129252 0.043 Uiso 1 1 calc R
C41 C 0.3902(3) 0.0540(3) 0.2039(2) 0.0310(7) Uani 1 1 d .
H41 H 0.387176 0.029588 0.261965 0.037 Uiso 1 1 calc R
C42 C 0.5078(3) 0.1628(3) 0.19744(19) 0.0278(6) Uani 1 1 d .
H42 H 0.585690 0.211953 0.251416 0.033 Uiso 1 1 calc R

loop_
_atom_site_aniso_label
_atom_site_aniso_U_11
_atom_site_aniso_U_22
_atom_site_aniso_U_33
_atom_site_aniso_U_23
_atom_site_aniso_U_13
_atom_site_aniso_U_12
Cr1 0.0199(2) 0.0209(2) 0.0138(2) 0.00597(16) 0.00545(17) 0.00938(18)
O1 0.0254(10) 0.0252(10) 0.0169(9) 0.0107(7) 0.0095(8) 0.0121(8)
O2 0.0214(10) 0.0276(10) 0.0186(9) 0.0065(8) 0.0068(8) 0.0099(8)
O3 0.0220(10) 0.0195(9) 0.0197(9) 0.0044(7) 0.0041(7) 0.0089(8)
C1 0.0196(13) 0.0158(13) 0.0136(12) 0.0013(10) 0.0024(10) 0.0031(11)
C2 0.0244(14) 0.0241(14) 0.0185(13) 0.0066(11) 0.0060(11) 0.0146(12)
C3 0.0232(14) 0.0224(14) 0.0151(12) 0.0083(10) 0.0081(11) 0.0096(12)
C4 0.0228(14) 0.0255(15) 0.0189(13) 0.0064(11) 0.0033(11) 0.0094(12)
C5 0.0282(15) 0.0254(15) 0.0168(13) 0.0095(11) 0.0022(11) 0.0068(12)
C6 0.0311(16) 0.0222(15) 0.0147(13) 0.0037(11) 0.0076(12) 0.0030(12)
C7 0.0246(14) 0.0223(14) 0.0205(13) 0.0039(11) 0.0099(11) 0.0065(12)
C8 0.0204(13) 0.0158(13) 0.0157(12) 0.0019(10) 0.0037(10) 0.0037(11)
C9 0.0241(14) 0.0246(15) 0.0209(13) 0.0082(11) 0.0102(11) 0.0102(12)
C10 0.0330(16) 0.0329(16) 0.0161(13) 0.0108(11) 0.0072(12) 0.0188(13)
C11 0.0296(15) 0.0310(16) 0.0155(13) 0.0105(11) 0.0081(11) 0.0172(13)
C12 0.0328(17) 0.0438(19) 0.0223(15) 0.0103(13) 0.0053(13) 0.0213(15)
C13 0.050(2) 0.065(2) 0.0315(17) 0.0199(16) 0.0148(15) 0.044(2)
C14 0.076(3) 0.051(2) 0.0282(17) 0.0220(15) 0.0214(17) 0.048(2)
C15 0.065(2) 0.0296(17) 0.0241(16) 0.0152(13) 0.0139(15) 0.0187(16)
C16 0.0370(17) 0.0341(17) 0.0219(14) 0.0148(12) 0.0117(13) 0.0159(14)
C17 0.0343(16) 0.0242(15) 0.0171(13) 0.0059(11) 0.0060(12) 0.0123(13)
C18 0.0409(18) 0.0212(15) 0.0276(15) 0.0061(12) 0.0046(13) 0.0070(14)
C19 0.0450(19) 0.0286(17) 0.0196(14) -0.0032(12) 0.0006(13) 0.0130(15)
C20 0.0350(17) 0.0349(17) 0.0188(14) 0.0059(12) 0.0093(12) 0.0167(14)
C21 0.0242(14) 0.0291(15) 0.0207(14) 0.0055(11) 0.0052(11) 0.0147(12)
C22 0.0327(17) 0.0412(18) 0.0177(14) 0.0031(13) 0.0101(12) 0.0077(14)
C23 0.0230(14) 0.0319(16) 0.0208(14) 0.0083(12) 0.0078(11) 0.0101(13)
C24 0.0273(15) 0.0248(15) 0.0197(14) 0.0040(11) 0.0084(12) 0.0080(12)
C25 0.0296(16) 0.0419(18) 0.0303(16) 0.0144(14) 0.0133(13) 0.0163(14)
C26 0.0417(19) 0.0388(19) 0.0366(18) 0.0146(14) 0.0092(15) 0.0204(16)
C27 0.048(2) 0.0336(18) 0.0317(17) 0.0166(14) 0.0136(15) 0.0123(16)
C28 0.049(2) 0.0329(18) 0.0394(18) 0.0163(14) 0.0268(16) 0.0137(16)
C29 0.0348(17) 0.0290(16) 0.0368(17) 0.0119(13) 0.0190(14) 0.0146(14)
C30 0.0217(14) 0.0264(15) 0.0196(13) 0.0066(11) 0.0076(11) 0.0098(12)
C31 0.0350(17) 0.0279(16) 0.0270(15) 0.0105(12) 0.0150(13) 0.0195(14)
C32 0.0257(15) 0.0362(17) 0.0306(15) 0.0137(13) 0.0108(12) 0.0189(13)
C33 0.0209(14) 0.0307(16) 0.0244(14) 0.0123(12) 0.0067(12) 0.0100(12)
C34 0.0228(14) 0.0256(15) 0.0181(13) 0.0120(11) 0.0087(11) 0.0109(12)
C35 0.0215(14) 0.0239(15) 0.0231(14) 0.0061(11) -0.0004(11) 0.0089(12)
C36 0.0263(15) 0.0244(15) 0.0219(14) 0.0006(11) 0.0060(12) 0.0091(12)
C37 0.0235(14) 0.0204(14) 0.0277(15) 0.0042(11) 0.0057(12) 0.0097(12)
C38 0.0355(17) 0.0266(16) 0.0244(15) 0.0041(12) 0.0041(13) 0.0071(14)
C39 0.0399(19) 0.0297(18) 0.0358(18) -0.0005(14) 0.0017(15) 0.0031(15)
C40 0.0393(18) 0.0216(16) 0.0400(18) 0.0043(13) 0.0138(15) 0.0062(14)
C41 0.0397(18) 0.0278(16) 0.0326(16) 0.0125(13) 0.0160(14) 0.0180(14)
C42 0.0272(15) 0.0281(16) 0.0266(15) 0.0057(12) 0.0041(12) 0.0129(13)

loop_
_atom_type_symbol
_atom_type_description
_atom_type_scat_dispersion_real
_atom_type_scat_dispersion_imag
_atom_type_scat_source
C C 0.0181 0.0091 'International Tables Vol C Tables 4.2.6.8 and 6.1.1.4'
H H 0.0000 0.0000 'International Tables Vol C Tables 4.2.6.8 and 6.1.1.4'
Cr Cr -0.1635 2.4439 'International Tables Vol C Tables 4.2.6.8 and 6.1.1.4'
O O 0.0492 0.0322 'International Tables Vol C Tables 4.2.6.8 and 6.1.1.4'

loop_
_geom_angle_atom_site_label_1
_geom_angle_atom_site_label_2
_geom_angle_atom_site_label_3
_geom_angle
O1 Cr1 O2 93.74(7)
O3 Cr1 O1 90.03(7)
O3 Cr1 O2 88.96(7)
C1 Cr1 O1 79.69(9)
C1 Cr1 O2 172.86(9)
C1 Cr1 O3 93.78(8)
C1 Cr1 C2 97.78(10)
C1 Cr1 C3 94.92(10)
C2 Cr1 O1 94.11(9)
C2 Cr1 O2 79.81(9)
C2 Cr1 O3 168.25(9)
C3 Cr1 O1 168.10(9)
C3 Cr1 O2 92.05(8)
C3 Cr1 O3 79.68(9)
C3 Cr1 C2 97.14(10)
C9 O1 Cr1 111.96(14)
C10 O1 Cr1 123.23(15)
C10 O1 C9 111.62(19)
C22 O2 Cr1 112.95(15)
C23 O2 Cr1 121.06(14)
C23 O2 C22 112.19(19)
C35 O3 Cr1 115.74(14)
C35 O3 C36 112.45(19)
C36 O3 Cr1 126.88(15)
C4 C1 Cr1 129.1(2)
C4 C1 C8 116.4(2)
C8 C1 Cr1 114.34(18)
C17 C2 Cr1 129.05(19)
C17 C2 C21 115.7(2)
C21 C2 Cr1 115.17(19)
C30 C3 Cr1 128.69(19)
C30 C3 C34 116.1(2)
C34 C3 Cr1 115.17(19)
C1 C4 H4 118.9
C5 C4 C1 122.2(3)
C5 C4 H4 118.9
C4 C5 H5 120.0
C6 C5 C4 120.0(2)
C6 C5 H5 120.0
C5 C6 H6 120.1
C5 C6 C7 119.8(2)
C7 C6 H6 120.1
C6 C7 H7 120.1
C6 C7 C8 119.7(3)
C8 C7 H7 120.1
C1 C8 C9 118.6(2)
C7 C8 C1 121.8(2)
C7 C8 C9 119.6(2)
O1 C9 C8 108.0(2)
O1 C9 H9A 110.1
O1 C9 H9B 110.1
C8 C9 H9A 110.1
C8 C9 H9B 110.1
H9A C9 H9B 108.4
O1 C10 H10A 109.1
O1 C10 H10B 109.1
O1 C10 C11 112.4(2)
H10A C10 H10B 107.8
C11 C10 H10A 109.1
C11 C10 H10B 109.1
C12 C11 C10 120.5(3)
C16 C11 C10 120.5(3)
C16 C11 C12 119.0(3)
C11 C12 H12 120.1
C13 C12 C11 119.9(3)
C13 C12 H12 120.1
C12 C13 H13 119.6
C14 C13 C12 120.9(3)
C14 C13 H13 119.6
C13 C14 H14 120.1
C13 C14 C15 119.8(3)
C15 C14 H14 120.1
C14 C15 H15 120.1
C14 C15 C16 119.8(3)
C16 C15 H15 120.1
C11 C16 C15 120.7(3)
C11 C16 H16 119.7
C15 C16 H16 119.7
C2 C17 H17 118.8
C18 C17 C2 122.5(3)
C18 C17 H17 118.8
C17 C18 H18 120.0
C19 C18 C17 120.0(3)
C19 C18 H18 120.0
C18 C19 H19 120.3
C20 C19 C18 119.4(3)
C20 C19 H19 120.3
C19 C20 H20 119.9
C19 C20 C21 120.2(3)
C21 C20 H20 119.9
C2 C21 C22 119.1(2)
C20 C21 C2 122.2(3)
C20 C21 C22 118.6(2)
O2 C22 C21 110.7(2)
O2 C22 H22A 109.5
O2 C22 H22B 109.5
C21 C22 H22A 109.5
C21 C22 H22B 109.5
H22A C22 H22B 108.1
O2 C23 H23A 108.9
O2 C23 H23B 108.9
O2 C23 C24 113.5(2)
H23A C23 H23B 107.7
C24 C23 H23A 108.9
C24 C23 H23B 108.9
C25 C24 C23 121.8(2)
C29 C24 C23 120.1(3)
C29 C24 C25 118.1(3)
C24 C25 H25 119.5
C26 C25 C24 121.1(3)
C26 C25 H25 119.5
C25 C26 H26 120.1
C27 C26 C25 119.9(3)
C27 C26 H26 120.1
C26 C27 H27 120.1
C28 C27 C26 119.8(3)
C28 C27 H27 120.1
C27 C28 H28 119.9
C27 C28 C29 120.1(3)
C29 C28 H28 119.9
C24 C29 C28 121.0(3)
C24 C29 H29 119.5
C28 C29 H29 119.5
C3 C30 H30 118.8
C31 C30 C3 122.4(3)
C31 C30 H30 118.8
C30 C31 H31 119.9
C30 C31 C32 120.2(3)
C32 C31 H31 119.9
C31 C32 H32 120.3
C33 C32 C31 119.4(3)
C33 C32 H32 120.3
C32 C33 H33 120.0
C32 C33 C34 119.9(3)
C34 C33 H33 120.0
C3 C34 C35 119.3(2)
C33 C34 C3 122.0(2)
C33 C34 C35 118.6(2)
O3 C35 C34 109.3(2)
O3 C35 H35A 109.8
O3 C35 H35B 109.8
C34 C35 H35A 109.8
C34 C35 H35B 109.8
H35A C35 H35B 108.3
O3 C36 H36A 109.4
O3 C36 H36B 109.4
O3 C36 C37 111.0(2)
H36A C36 H36B 108.0
C37 C36 H36A 109.4
C37 C36 H36B 109.4
C38 C37 C36 120.5(2)
C38 C37 C42 118.8(3)
C42 C37 C36 120.5(2)
C37 C38 H38 119.8
C37 C38 C39 120.4(3)
C39 C38 H38 119.8
C38 C39 H39 119.9
C40 C39 C38 120.2(3)
C40 C39 H39 119.9
C39 C40 H40 119.9
C41 C40 C39 120.1(3)
C41 C40 H40 119.9
C40 C41 H41 120.3
C40 C41 C42 119.4(3)
C42 C41 H41 120.3
C37 C42 C41 121.0(3)
C37 C42 H42 119.5
C41 C42 H42 119.5

loop_
_geom_bond_atom_site_label_1
_geom_bond_atom_site_label_2
_geom_bond_distance
Cr1 O1 2.1521(18)
Cr1 O2 2.1761(17)
Cr1 O3 2.1386(18)
Cr1 C1 2.038(2)
Cr1 C2 2.040(3)
Cr1 C3 2.039(3)
O1 C9 1.457(3)
O1 C10 1.455(3)
O2 C22 1.448(3)
O2 C23 1.447(3)
O3 C35 1.446(3)
O3 C36 1.462(3)
C1 C4 1.401(3)
C1 C8 1.402(4)
C2 C17 1.401(4)
C2 C21 1.405(4)
C3 C30 1.403(4)
C3 C34 1.407(4)
C4 H4 0.9500
C4 C5 1.388(4)
C5 H5 0.9500
C5 C6 1.380(4)
C6 H6 0.9500
C6 C7 1.386(4)
C7 H7 0.9500
C7 C8 1.401(3)
C8 C9 1.496(3)
C9 H9A 0.9900
C9 H9B 0.9900
C10 H10A 0.9900
C10 H10B 0.9900
C10 C11 1.519(4)
C11 C12 1.391(4)
C11 C16 1.383(4)
C12 H12 0.9500
C12 C13 1.383(4)
C13 H13 0.9500
C13 C14 1.372(5)
C14 H14 0.9500
C14 C15 1.379(5)
C15 H15 0.9500
C15 C16 1.391(4)
C16 H16 0.9500
C17 H17 0.9500
C17 C18 1.386(4)
C18 H18 0.9500
C18 C19 1.385(4)
C19 H19 0.9500
C19 C20 1.379(4)
C20 H20 0.9500
C20 C21 1.389(4)
C21 C22 1.498(4)
C22 H22A 0.9900
C22 H22B 0.9900
C23 H23A 0.9900
C23 H23B 0.9900
C23 C24 1.508(4)
C24 C25 1.386(4)
C24 C29 1.380(4)
C25 H25 0.9500
C25 C26 1.384(4)
C26 H26 0.9500
C26 C27 1.382(4)
C27 H27 0.9500
C27 C28 1.366(5)
C28 H28 0.9500
C28 C29 1.390(4)
C29 H29 0.9500
C30 H30 0.9500
C30 C31 1.387(4)
C31 H31 0.9500
C31 C32 1.388(4)
C32 H32 0.9500
C32 C33 1.385(4)
C33 H33 0.9500
C33 C34 1.403(4)
C34 C35 1.503(4)
C35 H35A 0.9900
C35 H35B 0.9900
C36 H36A 0.9900
C36 H36B 0.9900
C36 C37 1.507(4)
C37 C38 1.382(4)
C37 C42 1.389(4)
C38 H38 0.9500
C38 C39 1.389(4)
C39 H39 0.9500
C39 C40 1.380(4)
C40 H40 0.9500
C40 C41 1.380(4)
C41 H41 0.9500
C41 C42 1.389(4)
C42 H42 0.9500
